data_7244890
loop_
_publ_author_name
'Zhou, Pengxin'
'Deng, Lanlan'
'Han, Zengtao'
'Zhao, Xiaolong'
'Zhang, Zhe'
'Huo, Shuhui'

_publ_section_title
;
 Benzo[de]isoquinoline-1,3-dione condensed asymmetric azaacenes as strong
 acceptors
;
_journal_issue 21
_journal_name_full 'RSC Advances'
_journal_page_first 13480
_journal_page_last 13486
_journal_paper_doi 10.1039/D2RA01074G
_journal_volume 12
_journal_year 2022
_chemical_formula_moiety 'C60 H63 N5 O2 Si2'
_chemical_formula_sum 'C60 H63 N5 O2 Si2'
_chemical_formula_weight 942.33
_chemical_name_systematic BQD-AP
_space_group_crystal_system monoclinic
_space_group_IT_number 12
_space_group_name_Hall '-I 2y'
_space_group_name_H-M_alt 'I 1 2/m 1'
_atom_sites_solution_hydrogens mixed
_atom_sites_solution_primary dual
_audit_creation_date 2021-09-22
_audit_creation_method
;
Olex2 1.3
(compiled 2020.11.12 svn.r5f609507 for OlexSys, GUI svn.r6272)
;
_audit_update_record
;
2022-02-07 deposited with the CCDC.	2022-04-19 downloaded from the CCDC.
;
_cell_angle_alpha 90
_cell_angle_beta 114.138(6)
_cell_angle_gamma 90
_cell_formula_units_Z 4
_cell_length_a 15.5906(7)
_cell_length_b 23.3490(7)
_cell_length_c 16.1770(9)
_cell_measurement_reflns_used 10296
_cell_measurement_temperature 149.97(11)
_cell_measurement_theta_max 75.4980
_cell_measurement_theta_min 3.2890
_cell_volume 5373.9(5)
_computing_cell_refinement 'CrysAlisPro 1.171.41.113a (Rigaku OD, 2021)'
_computing_data_collection 'CrysAlisPro 1.171.41.113a (Rigaku OD, 2021)'
_computing_data_reduction 'CrysAlisPro 1.171.41.113a (Rigaku OD, 2021)'
_computing_molecular_graphics 'Olex2 1.3 (Dolomanov et al., 2009)'
_computing_publication_material 'Olex2 1.3 (Dolomanov et al., 2009)'
_computing_structure_refinement 'SHELXL 2018/3 (Sheldrick, 2015)'
_computing_structure_solution 'SHELXT 2018/2 (Sheldrick, 2018)'
_diffrn_ambient_environment N~2~
_diffrn_ambient_temperature 149.97(11)
_diffrn_detector 'Hybrid Pixel Array Detector'
_diffrn_detector_area_resol_mean 10.0000
_diffrn_detector_type HyPix
_diffrn_measured_fraction_theta_full 0.987
_diffrn_measured_fraction_theta_max 0.869
_diffrn_measurement_details
;
List of Runs (angles in degrees, time in seconds):

  # Type    Start    End  Width  t~exp~   \w     \q     \k     \f   Frames
#--------------------------------------------------------------------------
  1  \w   -110.00 -84.00   0.50    1.20    --  -45.45 -55.00  88.00   52
  2  \w    -41.00 -16.00   0.50    1.20    --  -45.45  55.00-128.00   50
  3  \w     31.00 117.00   0.50    1.20    --   45.45  55.00-128.00  172
  4  \w    -26.00  60.00   0.50    1.20    --   45.45 -55.00  88.00  172
  5  \w   -172.00 -91.00   0.50    4.00    -- -100.00 -55.00  88.00  162
  6  \w    -66.00 -29.00   0.50    4.00    -- -100.00  55.00-128.00   74
  7  \w    145.00 174.00   0.50    4.00    --  107.75  55.00-128.00   58
  8  \w   -116.00 -48.00   0.50    1.20    --  -45.45-179.00-120.00  136
  9  \w     -9.00  23.00   0.50    1.20    --   45.45 -19.00 -60.00   64
 10  \w   -172.00 -92.00   0.50    4.00    -- -100.00 -99.00-150.00  160
 11  \w    -73.00 -29.00   0.50    4.00    -- -100.00 125.00  90.00   88
 12  \w   -122.00 -84.00   0.50    4.00    -- -100.00 -77.00-180.00   76
 13  \w   -164.00-124.00   0.50    4.00    -- -100.00 -77.00-180.00   80
 14  \w    -69.00 -44.00   0.50    4.00    -- -100.00  57.00  60.00   50
 15  \w   -166.00 -83.00   0.50    4.00    -- -100.00-125.00-180.00  166
 16  \w    -68.00 -30.00   0.50    4.00    -- -100.00  57.00  90.00   76
 17  \w    -68.00 -43.00   0.50    4.00    -- -100.00  57.00 150.00   50
 18  \w    -64.00 -39.00   0.50    4.00    -- -100.00  57.00  30.00   50
 19  \w     36.00  61.00   0.50    4.00    --  107.75 -57.00  30.00   50
 20  \w    127.00 174.00   0.50    4.00    --  107.75  37.00 -30.00   94
 21  \w     37.00  62.00   0.50    4.00    --  107.75 -57.00 120.00   50
 22  \w     39.00 103.00   0.50    4.00    --  107.75 -77.00-180.00  128
 23  \w     85.00 139.00   0.50    4.00    --  107.75  77.00 -30.00  108
 24  \w     39.00 102.00   0.50    4.00    --  107.75 -99.00 -90.00  126
 25  \w    103.00 130.00   0.50    4.00    --  107.75  55.00-128.00   54
 26  \w    -92.00 -36.00   0.50    1.20    --  -47.57 -57.00   0.00  112
 27  \w     17.00  84.00   0.50    1.20    --   47.57-125.00 120.00  134
 28  \w    -23.00  38.00   0.50    1.20    --   47.57 -37.00-150.00  122
 29  \w     92.00 120.00   0.50    1.20    --   47.57  57.00  30.00   56
 30  \w     33.00  80.00   0.50    1.20    --   47.57  57.00  30.00   94
 31  \w   -172.00-139.00   0.50    4.00    -- -100.00 -37.00 -90.00   66
 32  \w   -123.00 -97.00   0.50    4.00    -- -100.00 -37.00 120.00   52
 33  \w   -115.00 -88.00   0.50    4.00    -- -100.00 -46.00 -19.49   54
 34  \w   -171.00-137.00   0.50    4.00    -- -100.00 -77.00  30.00   68
 35  \w   -106.00 -77.00   0.50    4.00    -- -100.00 -77.00 -30.00   58
 36  \w    -69.00 -44.00   0.50    4.00    -- -100.00  57.00   0.00   50
 37  \w   -130.00 -92.00   0.50    4.00    -- -100.00 -99.00  60.00   76
 38  \w   -119.00 -93.00   0.50    4.00    -- -100.00 -37.00   0.00   52
 39  \w   -129.00 -91.00   0.50    4.00    -- -100.00 -57.00  30.00   76
 40  \w   -165.00-126.00   0.50    4.00    -- -100.00 -77.00   0.00   78
 41  \w    -69.00 -35.00   0.50    4.00    -- -100.00  57.00 -90.00   68
 42  \w   -105.00 -80.00   0.50    4.00    -- -100.00 -77.00  30.00   50
 43  \w    -69.00 -44.00   0.50    4.00    -- -100.00  57.00  30.00   50
 44  \w   -116.00 -85.00   0.50    4.00    -- -100.00 -63.00 -24.98   62
 45  \w   -103.00 -77.00   0.50    4.00    -- -100.00 -77.00   0.00   52
 46  \w   -171.00-125.00   0.50    4.00    -- -100.00 -77.00 -30.00   92
 47  \w   -169.00-135.00   0.50    4.00    -- -100.00 -37.00 120.00   68
 48  \w   -114.00 -88.00   0.50    4.00    -- -100.00 -37.00 -30.00   52
 49  \w   -165.00-152.50   0.50    4.00    -- -100.00 -99.00  60.00   25
;
_diffrn_measurement_device 'four-circle diffractometer'
_diffrn_measurement_device_type 'ROD, Synergy Custom system, HyPix'
_diffrn_measurement_method '\w scans'
_diffrn_orient_matrix_type 'CrysAlisPro convention (1999,Acta A55,543-557)'
_diffrn_orient_matrix_UB_11 -0.0105109000
_diffrn_orient_matrix_UB_12 0.0413179000
_diffrn_orient_matrix_UB_13 0.0694462000
_diffrn_orient_matrix_UB_21 0.1004790000
_diffrn_orient_matrix_UB_22 -0.0148342000
_diffrn_orient_matrix_UB_23 0.0679794000
_diffrn_orient_matrix_UB_31 0.0389708000
_diffrn_orient_matrix_UB_32 0.0492347000
_diffrn_orient_matrix_UB_33 -0.0380520000
_diffrn_radiation_monochromator mirror
_diffrn_radiation_probe x-ray
_diffrn_radiation_type 'Cu K\a'
_diffrn_radiation_wavelength 1.54184
_diffrn_reflns_av_R_equivalents 0.0706
_diffrn_reflns_av_unetI/netI 0.0330
_diffrn_reflns_Laue_measured_fraction_full 0.987
_diffrn_reflns_Laue_measured_fraction_max 0.869
_diffrn_reflns_limit_h_max 19
_diffrn_reflns_limit_h_min -19
_diffrn_reflns_limit_k_max 28
_diffrn_reflns_limit_k_min -29
_diffrn_reflns_limit_l_max 19
_diffrn_reflns_limit_l_min -20
_diffrn_reflns_number 25004
_diffrn_reflns_point_group_measured_fraction_full 0.987
_diffrn_reflns_point_group_measured_fraction_max 0.869
_diffrn_reflns_theta_full 67.684
_diffrn_reflns_theta_max 88.186
_diffrn_reflns_theta_min 3.318
_diffrn_source 'Rotating-anode X-ray tube'
_diffrn_source_type 'Rigaku (Cu) X-ray Source'
_exptl_absorpt_coefficient_mu 0.956
_exptl_absorpt_correction_T_max 1.00000
_exptl_absorpt_correction_T_min 0.34306
_exptl_absorpt_correction_type multi-scan
_exptl_absorpt_process_details
;
CrysAlisPro 1.171.41.113a (Rigaku Oxford Diffraction, 2021)
Empirical absorption correction using spherical harmonics,
implemented in SCALE3 ABSPACK scaling algorithm.
;
_exptl_crystal_colour 'clear dark orange'
_exptl_crystal_colour_lustre clear
_exptl_crystal_colour_modifier dark
_exptl_crystal_colour_primary orange
_exptl_crystal_density_diffrn 1.165
_exptl_crystal_description needle
_exptl_crystal_F_000 2008
_exptl_crystal_size_max 0.04
_exptl_crystal_size_mid 0.03
_exptl_crystal_size_min 0.02
_refine_diff_density_max 0.688
_refine_diff_density_min -0.471
_refine_diff_density_rms 0.065
_refine_ls_extinction_coef 0.00007(6)
_refine_ls_extinction_expression Fc^*^=kFc[1+0.001xFc^2^\l^3^/sin(2\q)]^-1/4^
_refine_ls_extinction_method 'SHELXL-2018/3 (Sheldrick 2018)'
_refine_ls_goodness_of_fit_ref 1.039
_refine_ls_hydrogen_treatment mixed
_refine_ls_matrix_type full
_refine_ls_number_parameters 343
_refine_ls_number_reflns 5460
_refine_ls_number_restraints 1
_refine_ls_restrained_S_all 1.048
_refine_ls_R_factor_all 0.1084
_refine_ls_R_factor_gt 0.0861
_refine_ls_shift/su_max 0.000
_refine_ls_shift/su_mean 0.000
_refine_ls_structure_factor_coef Fsqd
_refine_ls_weighting_details 'w=1/[\s^2^(Fo^2^)+(0.1357P)^2^+9.3883P] where P=(Fo^2^+2Fc^2^)/3'
_refine_ls_weighting_scheme calc
_refine_ls_wR_factor_gt 0.2363
_refine_ls_wR_factor_ref 0.2589
_reflns_Friedel_coverage 0.000
_reflns_number_gt 4018
_reflns_number_total 5460
_reflns_threshold_expression 'I > 2\s(I)'
_cod_data_source_file d2ra01074g2.cif
_cod_data_source_block dengll_0919_auto
_cod_database_code 7244890
_shelx_shelxl_version_number 2018/3
_shelx_space_group_comment
;
The symmetry employed for this shelxl refinement is uniquely defined
by the following loop, which should always be used as a source of
symmetry information in preference to the above space-group names.
They are only intended as comments.
;
_shelx_estimated_absorpt_t_max 0.981
_shelx_estimated_absorpt_t_min 0.963
_reflns_odcompleteness_completeness 98.81
_reflns_odcompleteness_iscentric 1
_reflns_odcompleteness_theta 66.97
_olex2_refinement_description
;
1. Fixed Uiso
 At 1.2 times of:
  All C(H) groups, All C(H,H) groups
 At 1.5 times of:
  All C(H,H,H) groups
2. Restrained distances
 C23-C24
 1.55 with sigma of 0.01
3. Others
 Fixed Sof: H19A(0.5) H19B(0.5) H20A(0.5) H20B(0.5) H21A(0.5) H21B(0.5)
 C24(0.5) H24A(0.5) H24B(0.5) H24C(0.5)
4.a Ternary CH refined with riding coordinates:
 C27(H27), C30(H30), C33(H33)
4.b Secondary CH2 refined with riding coordinates:
 C19(H19A,H19B), C20(H20A,H20B), C21(H21A,H21B)
4.c Aromatic/amide H refined with riding coordinates:
 C2(H2), C3(H3), C4(H4), C16(H16), C17(H17)
4.d Idealised Me refined as rotating group:
 C24(H24A,H24B,H24C), C28(H28A,H28B,H28C), C29(H29A,H29B,H29C), C31(H31A,H31B,
 H31C), C32(H32A,H32B,H32C), C34(H34A,H34B,H34C), C35(H35A,H35B,H35C)
;
_smtbx_masks_void_probe_radius 1.2
_smtbx_masks_void_truncation_radius 1.2
_olex2_submission_special_instructions 'No special instructions were received'
_oxdiff_exptl_absorpt_empirical_details
;
Empirical correction (ABSPACK) includes:
- Absorption correction using spherical harmonics
- Frame scaling
;
_oxdiff_exptl_absorpt_empirical_full_max 3.622
_oxdiff_exptl_absorpt_empirical_full_min 0.366

loop_
_space_group_symop_operation_xyz
'x, y, z'
'-x, y, -z'
'x+1/2, y+1/2, z+1/2'
'-x+1/2, y+1/2, -z+1/2'
'-x, -y, -z'
'x, -y, z'
'-x+1/2, -y+1/2, -z+1/2'
'x+1/2, -y+1/2, z+1/2'

loop_
_atom_site_label
_atom_site_type_symbol
_atom_site_fract_x
_atom_site_fract_y
_atom_site_fract_z
_atom_site_U_iso_or_equiv
_atom_site_adp_type
_atom_site_occupancy
_atom_site_site_symmetry_order
_atom_site_calc_flag
_atom_site_refinement_flags_posn
_atom_site_refinement_flags_adp
_atom_site_refinement_flags_occupancy
_atom_site_disorder_assembly
_atom_site_disorder_group
Si1 Si 0.31064(6) 0.24851(4) 0.55435(7) 0.0517(3) Uani 1 1 d . . . . .
O1 O 0.99413(17) 0.59771(11) 0.81225(18) 0.0637(7) Uani 1 1 d . . . . .
N1 N 0.13605(19) 0.43782(12) 0.45256(19) 0.0532(7) Uani 1 1 d . . . . .
N2 N 0.47189(19) 0.43799(12) 0.59530(19) 0.0532(7) Uani 1 1 d . . . . .
N3 N 0.9930(3) 0.500000 0.8092(3) 0.0557(9) Uani 1 2 d S T P . .
C1 C -0.0390(2) 0.44959(15) 0.3798(2) 0.0559(8) Uani 1 1 d . . . . .
C2 C -0.0824(3) 0.39741(17) 0.3609(3) 0.0627(9) Uani 1 1 d . . . . .
H2 H -0.046947 0.362954 0.375182 0.075 Uiso 1 1 calc R U . . .
C3 C -0.1820(3) 0.39619(18) 0.3194(3) 0.0669(10) Uani 1 1 d . . . . .
H3 H -0.212973 0.360147 0.306887 0.080 Uiso 1 1 calc R U . . .
C4 C -0.2351(3) 0.44497(18) 0.2967(3) 0.0660(10) Uani 1 1 d . . . . .
H4 H -0.301664 0.442131 0.267995 0.079 Uiso 1 1 calc R U . . .
C5 C -0.1920(3) 0.500000 0.3154(4) 0.0596(12) Uani 1 2 d S T P . .
C6 C -0.0935(3) 0.500000 0.3570(3) 0.0551(11) Uani 1 2 d S T P . .
C7 C 0.0592(2) 0.46892(15) 0.4205(2) 0.0541(8) Uani 1 1 d . . . . .
C8 C 0.2183(2) 0.46982(15) 0.4877(2) 0.0521(7) Uani 1 1 d . . . . .
C9 C 0.3039(2) 0.43854(15) 0.5257(2) 0.0519(8) Uani 1 1 d . . . . .
C10 C 0.3894(2) 0.46986(14) 0.5608(2) 0.0508(7) Uani 1 1 d . . . . .
C11 C 0.5487(2) 0.46877(14) 0.6267(2) 0.0519(8) Uani 1 1 d . . . . .
C12 C 0.6472(2) 0.44934(14) 0.6671(2) 0.0525(8) Uani 1 1 d . . . . .
C13 C 0.7008(3) 0.500000 0.6898(3) 0.0525(10) Uani 1 2 d S T P . .
C14 C 0.7987(3) 0.500000 0.7305(3) 0.0532(11) Uani 1 2 d S T P . .
C15 C 0.8447(2) 0.55339(14) 0.7491(2) 0.0527(8) Uani 1 1 d . . . . .
C16 C 0.7922(2) 0.60345(15) 0.7265(2) 0.0560(8) Uani 1 1 d . . . . .
H16 H 0.823967 0.639247 0.739264 0.067 Uiso 1 1 calc R U . . .
C17 C 0.6925(2) 0.39729(15) 0.6849(2) 0.0570(8) Uani 1 1 d . . . . .
H17 H 0.657744 0.362553 0.669691 0.068 Uiso 1 1 calc R U . . .
C18 C 0.9486(3) 0.55368(14) 0.7923(2) 0.0562(8) Uani 1 1 d . . . . .
C19 C 1.0975(3) 0.500000 0.8496(4) 0.0588(12) Uani 1 2 d S T P . .
H19A H 1.119882 0.534253 0.828180 0.071 Uiso 0.5 1 calc R U P . .
H19B H 1.119882 0.465747 0.828180 0.071 Uiso 0.5 1 calc R U P . .
C20 C 1.1400(3) 0.500000 0.9522(4) 0.0607(12) Uani 1 2 d S T P . .
H20A H 1.118616 0.465668 0.974367 0.073 Uiso 0.5 1 calc R U P . .
H20B H 1.118616 0.534332 0.974367 0.073 Uiso 0.5 1 calc R U P . .
C21 C 1.2473(4) 0.500000 0.9891(4) 0.0673(14) Uani 1 2 d S T P . .
H21A H 1.267576 0.465780 0.965640 0.081 Uiso 0.5 1 calc R U P . .
H21B H 1.267576 0.534220 0.965640 0.081 Uiso 0.5 1 calc R U P . .
C22 C 1.2963(4) 0.500000 1.0912(5) 0.0811(17) Uani 1 2 d S T P A .
H22 H 1.268(4) 0.461(3) 1.113(4) 0.13(2) Uiso 1 1 d . . . . .
C23 C 1.4019(6) 0.500000 1.1297(6) 0.124(3) Uani 1 2 d DS T P . .
C24 C 1.4541(9) 0.5475(6) 1.1140(12) 0.154(7) Uani 0.5 1 d D . P A 1
H24A H 1.438215 0.550808 1.049045 0.231 Uiso 0.5 1 calc R U P A 1
H24B H 1.521634 0.540412 1.146565 0.231 Uiso 0.5 1 calc R U P A 1
H24C H 1.437445 0.583076 1.136016 0.231 Uiso 0.5 1 calc R U P A 1
C25 C 0.3044(2) 0.37794(15) 0.5308(2) 0.0518(8) Uani 1 1 d . . . . .
C26 C 0.3069(2) 0.32700(15) 0.5388(2) 0.0551(8) Uani 1 1 d . . . . .
C27 C 0.3445(3) 0.21764(15) 0.4644(3) 0.0585(8) Uani 1 1 d . . . . .
H27 H 0.405803 0.236014 0.473846 0.070 Uiso 1 1 calc R U . . .
C28 C 0.2769(3) 0.23336(18) 0.3678(3) 0.0681(10) Uani 1 1 d . . . . .
H28A H 0.218668 0.211375 0.350847 0.102 Uiso 1 1 calc R U . . .
H28B H 0.306119 0.224388 0.325998 0.102 Uiso 1 1 calc R U . . .
H28C H 0.262736 0.274390 0.364776 0.102 Uiso 1 1 calc R U . . .
C29 C 0.3636(4) 0.15343(18) 0.4729(3) 0.0801(12) Uani 1 1 d . . . . .
H29A H 0.406725 0.144302 0.535223 0.120 Uiso 1 1 calc R U . . .
H29B H 0.391945 0.141947 0.431388 0.120 Uiso 1 1 calc R U . . .
H29C H 0.304333 0.132750 0.457464 0.120 Uiso 1 1 calc R U . . .
C30 C 0.1905(3) 0.22825(19) 0.5477(3) 0.0690(10) Uani 1 1 d . . . . .
H30 H 0.184564 0.247824 0.600065 0.083 Uiso 1 1 calc R U . . .
C31 C 0.1108(3) 0.2513(3) 0.4640(4) 0.114(2) Uani 1 1 d . . . . .
H31A H 0.119757 0.292483 0.458643 0.170 Uiso 1 1 calc R U . . .
H31B H 0.050934 0.244822 0.468810 0.170 Uiso 1 1 calc R U . . .
H31C H 0.110144 0.231594 0.410230 0.170 Uiso 1 1 calc R U . . .
C32 C 0.1793(4) 0.1649(3) 0.5610(5) 0.115(2) Uani 1 1 d . . . . .
H32A H 0.180971 0.143423 0.509610 0.173 Uiso 1 1 calc R U . . .
H32B H 0.119098 0.158191 0.565043 0.173 Uiso 1 1 calc R U . . .
H32C H 0.230747 0.151994 0.617074 0.173 Uiso 1 1 calc R U . . .
C33 C 0.4036(3) 0.23277(18) 0.6707(3) 0.0613(9) Uani 1 1 d . . . . .
H33 H 0.403306 0.190462 0.680195 0.074 Uiso 1 1 calc R U . . .
C34 C 0.3827(3) 0.2613(2) 0.7445(3) 0.0757(11) Uani 1 1 d . . . . .
H34A H 0.381557 0.302916 0.736690 0.114 Uiso 1 1 calc R U . . .
H34B H 0.431571 0.251045 0.803797 0.114 Uiso 1 1 calc R U . . .
H34C H 0.321439 0.248256 0.740684 0.114 Uiso 1 1 calc R U . . .
C35 C 0.5013(3) 0.2487(2) 0.6790(3) 0.0843(14) Uani 1 1 d . . . . .
H35A H 0.514691 0.228425 0.632520 0.126 Uiso 1 1 calc R U . . .
H35B H 0.547916 0.237890 0.739135 0.126 Uiso 1 1 calc R U . . .
H35C H 0.504413 0.290118 0.670610 0.126 Uiso 1 1 calc R U . . .

loop_
_atom_site_aniso_label
_atom_site_aniso_U_11
_atom_site_aniso_U_22
_atom_site_aniso_U_33
_atom_site_aniso_U_23
_atom_site_aniso_U_13
_atom_site_aniso_U_12
Si1 0.0486(5) 0.0440(5) 0.0596(6) 0.0006(4) 0.0192(4) -0.0004(3)
O1 0.0537(13) 0.0538(14) 0.0762(16) -0.0047(12) 0.0191(12) -0.0053(11)
N1 0.0474(14) 0.0507(15) 0.0593(17) -0.0012(12) 0.0195(12) -0.0020(11)
N2 0.0501(14) 0.0483(15) 0.0595(16) 0.0005(12) 0.0207(12) 0.0010(12)
N3 0.050(2) 0.053(2) 0.061(2) 0.000 0.0194(18) 0.000
C1 0.0512(18) 0.059(2) 0.0571(19) -0.0015(15) 0.0219(15) -0.0006(14)
C2 0.058(2) 0.061(2) 0.068(2) -0.0032(17) 0.0257(17) -0.0027(16)
C3 0.0570(19) 0.070(2) 0.075(2) -0.0082(19) 0.0283(18) -0.0113(18)
C4 0.0507(19) 0.078(3) 0.068(2) -0.0033(19) 0.0235(17) -0.0051(17)
C5 0.054(3) 0.066(3) 0.062(3) 0.000 0.027(2) 0.000
C6 0.052(2) 0.057(3) 0.055(3) 0.000 0.021(2) 0.000
C7 0.0507(17) 0.0561(19) 0.0554(19) -0.0018(15) 0.0218(15) -0.0004(14)
C8 0.0481(16) 0.0525(18) 0.0538(18) -0.0012(14) 0.0189(14) -0.0009(14)
C9 0.0499(17) 0.0483(17) 0.0576(19) -0.0022(14) 0.0221(15) -0.0017(13)
C10 0.0466(16) 0.0496(17) 0.0545(18) 0.0034(14) 0.0188(14) 0.0024(13)
C11 0.0473(16) 0.0486(18) 0.0574(19) 0.0013(14) 0.0190(14) -0.0007(13)
C12 0.0539(18) 0.0466(18) 0.0567(19) 0.0005(14) 0.0223(15) -0.0002(14)
C13 0.053(2) 0.048(2) 0.056(3) 0.000 0.022(2) 0.000
C14 0.055(3) 0.049(2) 0.058(3) 0.000 0.025(2) 0.000
C15 0.0540(18) 0.0489(18) 0.0545(19) -0.0016(14) 0.0216(15) -0.0010(14)
C16 0.0565(18) 0.0463(18) 0.064(2) -0.0013(15) 0.0230(16) -0.0026(14)
C17 0.0568(18) 0.0475(18) 0.065(2) -0.0011(15) 0.0230(16) -0.0033(14)
C18 0.061(2) 0.0480(19) 0.057(2) -0.0019(14) 0.0221(16) -0.0018(15)
C19 0.047(2) 0.060(3) 0.065(3) 0.000 0.018(2) 0.000
C20 0.057(3) 0.055(3) 0.067(3) 0.000 0.021(2) 0.000
C21 0.059(3) 0.062(3) 0.071(3) 0.000 0.017(3) 0.000
C22 0.064(3) 0.094(5) 0.070(4) 0.000 0.012(3) 0.000
C23 0.069(4) 0.203(11) 0.078(5) 0.000 0.008(4) 0.000
C24 0.081(8) 0.189(17) 0.155(14) 0.047(11) 0.011(8) -0.018(9)
C25 0.0456(16) 0.053(2) 0.0562(18) -0.0001(14) 0.0201(14) 0.0021(13)
C26 0.0483(17) 0.0511(19) 0.067(2) -0.0013(15) 0.0251(15) 0.0015(14)
C27 0.0592(19) 0.0496(19) 0.063(2) 0.0000(15) 0.0208(16) 0.0020(15)
C28 0.067(2) 0.067(2) 0.065(2) 0.0011(18) 0.0227(18) 0.0075(18)
C29 0.100(3) 0.060(2) 0.072(3) -0.0011(19) 0.026(2) 0.017(2)
C30 0.059(2) 0.078(3) 0.069(2) -0.001(2) 0.0258(18) -0.0139(18)
C31 0.044(2) 0.196(7) 0.093(4) 0.023(4) 0.020(2) -0.010(3)
C32 0.110(4) 0.091(4) 0.155(6) -0.008(4) 0.065(4) -0.041(3)
C33 0.0582(19) 0.063(2) 0.056(2) 0.0028(16) 0.0170(16) 0.0057(16)
C34 0.058(2) 0.102(3) 0.062(2) -0.003(2) 0.0201(18) 0.008(2)
C35 0.049(2) 0.127(4) 0.069(3) -0.006(2) 0.0163(19) 0.005(2)

loop_
_atom_type_symbol
_atom_type_description
_atom_type_scat_dispersion_real
_atom_type_scat_dispersion_imag
_atom_type_scat_source
C C 0.0181 0.0091 'International Tables Vol C Tables 4.2.6.8 and 6.1.1.4'
H H 0.0000 0.0000 'International Tables Vol C Tables 4.2.6.8 and 6.1.1.4'
N N 0.0311 0.0180 'International Tables Vol C Tables 4.2.6.8 and 6.1.1.4'
O O 0.0492 0.0322 'International Tables Vol C Tables 4.2.6.8 and 6.1.1.4'
Si Si 0.2541 0.3302 'International Tables Vol C Tables 4.2.6.8 and 6.1.1.4'

loop_
_geom_angle_atom_site_label_1
_geom_angle_atom_site_label_2
_geom_angle_atom_site_label_3
_geom_angle
_geom_angle_site_symmetry_1
_geom_angle_site_symmetry_3
_geom_angle_publ_flag
C26 Si1 C27 106.14(16) . . ?
C26 Si1 C30 105.34(17) . . ?
C26 Si1 C33 107.35(17) . . ?
C27 Si1 C30 116.39(18) . . ?
C33 Si1 C27 110.67(17) . . ?
C33 Si1 C30 110.37(18) . . ?
C7 N1 C8 113.9(3) . . ?
C11 N2 C10 114.3(3) . . ?
C18 N3 C18 126.4(4) . 6_565 ?
C18 N3 C19 116.8(2) . . ?
C18 N3 C19 116.8(2) 6_565 . ?
C2 C1 C6 119.7(3) . . ?
C2 C1 C7 134.8(3) . . ?
C6 C1 C7 105.5(3) . . ?
C1 C2 H2 121.0 . . ?
C1 C2 C3 118.1(4) . . ?
C3 C2 H2 121.0 . . ?
C2 C3 H3 118.8 . . ?
C4 C3 C2 122.4(4) . . ?
C4 C3 H3 118.8 . . ?
C3 C4 H4 119.6 . . ?
C3 C4 C5 120.9(4) . . ?
C5 C4 H4 119.6 . . ?
C4 C5 C4 128.9(5) . 6_565 ?
C6 C5 C4 115.6(2) . . ?
C6 C5 C4 115.6(2) . 6_565 ?
C1 C6 C1 113.2(4) 6_565 . ?
C5 C6 C1 123.4(2) . 6_565 ?
C5 C6 C1 123.4(2) . . ?
N1 C7 C1 128.5(3) . . ?
N1 C7 C7 123.6(2) . 6_565 ?
C7 C7 C1 107.9(2) 6_565 . ?
N1 C8 C8 122.54(19) . 6_565 ?
N1 C8 C9 116.5(3) . . ?
C8 C8 C9 120.91(19) 6_565 . ?
C10 C9 C8 118.1(3) . . ?
C25 C9 C8 121.3(3) . . ?
C25 C9 C10 120.6(3) . . ?
N2 C10 C9 116.6(3) . . ?
N2 C10 C10 122.37(18) . 6_565 ?
C10 C10 C9 121.01(19) 6_565 . ?
N2 C11 C11 123.32(19) . 6_565 ?
N2 C11 C12 128.7(3) . . ?
C11 C11 C12 107.95(18) 6_565 . ?
C13 C12 C11 104.9(3) . . ?
C17 C12 C11 135.9(3) . . ?
C17 C12 C13 119.2(3) . . ?
C12 C13 C12 114.3(4) 6_565 . ?
C14 C13 C12 122.8(2) . 6_565 ?
C14 C13 C12 122.8(2) . . ?
C13 C14 C15 117.7(2) . 6_565 ?
C13 C14 C15 117.7(2) . . ?
C15 C14 C15 124.6(4) . 6_565 ?
C14 C15 C18 118.0(3) . . ?
C16 C15 C14 119.7(3) . . ?
C16 C15 C18 122.3(3) . . ?
C15 C16 H16 119.1 . . ?
C15 C16 C17 121.9(3) . 6_565 ?
C17 C16 H16 119.1 6_565 . ?
C12 C17 C16 118.6(3) . 6_565 ?
C12 C17 H17 120.7 . . ?
C16 C17 H17 120.7 6_565 . ?
O1 C18 N3 121.0(3) . . ?
O1 C18 C15 122.5(3) . . ?
N3 C18 C15 116.5(3) . . ?
N3 C19 H19A 109.0 . . ?
N3 C19 H19B 109.0 . . ?
N3 C19 C20 113.0(4) . . ?
H19A C19 H19B 107.8 . . ?
C20 C19 H19A 109.0 . . ?
C20 C19 H19B 109.0 . . ?
C19 C20 H20A 109.6 . . ?
C19 C20 H20B 109.6 . . ?
C19 C20 C21 110.2(4) . . ?
H20A C20 H20B 108.1 . . ?
C21 C20 H20A 109.6 . . ?
C21 C20 H20B 109.6 . . ?
C20 C21 H21A 108.7 . . ?
C20 C21 H21B 108.7 . . ?
H21A C21 H21B 107.6 . . ?
C22 C21 C20 114.2(5) . . ?
C22 C21 H21A 108.7 . . ?
C22 C21 H21B 108.7 . . ?
C21 C22 H22 105(3) . . ?
C23 C22 C21 115.5(6) . . ?
C23 C22 H22 112(3) . . ?
C24 C23 C22 121.5(7) . . ?
C24 C23 C22 121.5(7) 6_565 . ?
C24 C23 C24 99.0(16) 6_565 . ?
C23 C24 H24A 109.5 . . ?
C23 C24 H24B 109.5 . . ?
C23 C24 H24C 109.5 . . ?
H24A C24 H24B 109.5 . . ?
H24A C24 H24C 109.5 . . ?
H24B C24 H24C 109.5 . . ?
C26 C25 C9 177.3(4) . . ?
C25 C26 Si1 178.4(3) . . ?
Si1 C27 H27 105.6 . . ?
C28 C27 Si1 113.8(3) . . ?
C28 C27 H27 105.6 . . ?
C29 C27 Si1 114.4(3) . . ?
C29 C27 H27 105.6 . . ?
C29 C27 C28 110.8(3) . . ?
C27 C28 H28A 109.5 . . ?
C27 C28 H28B 109.5 . . ?
C27 C28 H28C 109.5 . . ?
H28A C28 H28B 109.5 . . ?
H28A C28 H28C 109.5 . . ?
H28B C28 H28C 109.5 . . ?
C27 C29 H29A 109.5 . . ?
C27 C29 H29B 109.5 . . ?
C27 C29 H29C 109.5 . . ?
H29A C29 H29B 109.5 . . ?
H29A C29 H29C 109.5 . . ?
H29B C29 H29C 109.5 . . ?
Si1 C30 H30 105.6 . . ?
C31 C30 Si1 113.2(3) . . ?
C31 C30 H30 105.6 . . ?
C31 C30 C32 112.0(4) . . ?
C32 C30 Si1 113.8(4) . . ?
C32 C30 H30 105.6 . . ?
C30 C31 H31A 109.5 . . ?
C30 C31 H31B 109.5 . . ?
C30 C31 H31C 109.5 . . ?
H31A C31 H31B 109.5 . . ?
H31A C31 H31C 109.5 . . ?
H31B C31 H31C 109.5 . . ?
C30 C32 H32A 109.5 . . ?
C30 C32 H32B 109.5 . . ?
C30 C32 H32C 109.5 . . ?
H32A C32 H32B 109.5 . . ?
H32A C32 H32C 109.5 . . ?
H32B C32 H32C 109.5 . . ?
Si1 C33 H33 107.2 . . ?
C34 C33 Si1 112.1(3) . . ?
C34 C33 H33 107.2 . . ?
C34 C33 C35 110.7(3) . . ?
C35 C33 Si1 112.0(3) . . ?
C35 C33 H33 107.2 . . ?
C33 C34 H34A 109.5 . . ?
C33 C34 H34B 109.5 . . ?
C33 C34 H34C 109.5 . . ?
H34A C34 H34B 109.5 . . ?
H34A C34 H34C 109.5 . . ?
H34B C34 H34C 109.5 . . ?
C33 C35 H35A 109.5 . . ?
C33 C35 H35B 109.5 . . ?
C33 C35 H35C 109.5 . . ?
H35A C35 H35B 109.5 . . ?
H35A C35 H35C 109.5 . . ?
H35B C35 H35C 109.5 . . ?

loop_
_geom_bond_atom_site_label_1
_geom_bond_atom_site_label_2
_geom_bond_distance
_geom_bond_site_symmetry_2
_geom_bond_publ_flag
Si1 C26 1.847(4) . ?
Si1 C27 1.883(4) . ?
Si1 C30 1.892(4) . ?
Si1 C33 1.883(4) . ?
O1 C18 1.216(4) . ?
N1 C7 1.312(4) . ?
N1 C8 1.389(4) . ?
N2 C10 1.390(4) . ?
N2 C11 1.308(4) . ?
N3 C18 1.404(4) . ?
N3 C18 1.404(4) 6_565 ?
N3 C19 1.487(6) . ?
C1 C2 1.366(5) . ?
C1 C6 1.410(4) . ?
C1 C7 1.469(5) . ?
C2 H2 0.9500 . ?
C2 C3 1.417(5) . ?
C3 H3 0.9500 . ?
C3 C4 1.367(6) . ?
C4 H4 0.9500 . ?
C4 C5 1.424(4) . ?
C5 C6 1.401(7) . ?
C7 C7 1.451(7) 6_565 ?
C8 C8 1.409(7) 6_565 ?
C8 C9 1.422(5) . ?
C9 C10 1.419(5) . ?
C9 C25 1.417(5) . ?
C10 C10 1.408(7) 6_565 ?
C11 C11 1.458(7) 6_565 ?
C11 C12 1.472(5) . ?
C12 C13 1.408(4) . ?
C12 C17 1.376(5) . ?
C13 C14 1.393(7) . ?
C14 C15 1.408(4) 6_565 ?
C14 C15 1.408(4) . ?
C15 C16 1.387(5) . ?
C15 C18 1.479(5) . ?
C16 H16 0.9500 . ?
C16 C17 1.420(5) 6_565 ?
C17 H17 0.9500 . ?
C19 H19A 0.9900 . ?
C19 H19B 0.9900 . ?
C19 C20 1.514(7) . ?
C20 H20A 0.9900 . ?
C20 H20B 0.9900 . ?
C20 C21 1.529(7) . ?
C21 H21A 0.9900 . ?
C21 H21B 0.9900 . ?
C21 C22 1.511(9) . ?
C22 H22 1.12(6) . ?
C22 C23 1.503(10) . ?
C23 C24 1.457(9) . ?
C23 C24 1.457(8) 6_565 ?
C24 H24A 0.9800 . ?
C24 H24B 0.9800 . ?
C24 H24C 0.9800 . ?
C25 C26 1.195(5) . ?
C27 H27 1.0000 . ?
C27 C28 1.529(5) . ?
C27 C29 1.524(5) . ?
C28 H28A 0.9800 . ?
C28 H28B 0.9800 . ?
C28 H28C 0.9800 . ?
C29 H29A 0.9800 . ?
C29 H29B 0.9800 . ?
C29 H29C 0.9800 . ?
C30 H30 1.0000 . ?
C30 C31 1.513(7) . ?
C30 C32 1.516(7) . ?
C31 H31A 0.9800 . ?
C31 H31B 0.9800 . ?
C31 H31C 0.9800 . ?
C32 H32A 0.9800 . ?
C32 H32B 0.9800 . ?
C32 H32C 0.9800 . ?
C33 H33 1.0000 . ?
C33 C34 1.514(6) . ?
C33 C35 1.520(6) . ?
C34 H34A 0.9800 . ?
C34 H34B 0.9800 . ?
C34 H34C 0.9800 . ?
C35 H35A 0.9800 . ?
C35 H35B 0.9800 . ?
C35 H35C 0.9800 . ?

loop_
_geom_torsion_atom_site_label_1
_geom_torsion_atom_site_label_2
_geom_torsion_atom_site_label_3
_geom_torsion_atom_site_label_4
_geom_torsion
_geom_torsion_site_symmetry_1
_geom_torsion_site_symmetry_2
_geom_torsion_site_symmetry_3
_geom_torsion_site_symmetry_4
_geom_torsion_publ_flag
N1 C8 C9 C10 178.9(3) . . . . ?
N1 C8 C9 C25 -2.8(5) . . . . ?
N2 C11 C12 C13 -179.4(4) . . . . ?
N2 C11 C12 C17 0.9(7) . . . . ?
N3 C19 C20 C21 180.000(2) . . . . ?
C1 C2 C3 C4 1.0(6) . . . . ?
C2 C1 C6 C1 -179.4(3) . . . 6_565 ?
C2 C1 C6 C5 0.1(7) . . . . ?
C2 C1 C7 N1 -1.0(7) . . . . ?
C2 C1 C7 C7 179.2(4) . . . 6_565 ?
C2 C3 C4 C5 -1.0(7) . . . . ?
C3 C4 C5 C4 179.7(4) . . . 6_565 ?
C3 C4 C5 C6 0.5(7) . . . . ?
C4 C5 C6 C1 -0.1(7) . . . . ?
C4 C5 C6 C1 179.4(4) . . . 6_565 ?
C4 C5 C6 C1 0.1(7) 6_565 . . 6_565 ?
C4 C5 C6 C1 -179.4(4) 6_565 . . . ?
C6 C1 C2 C3 -0.6(6) . . . . ?
C6 C1 C7 N1 179.9(4) . . . . ?
C6 C1 C7 C7 0.1(3) . . . 6_565 ?
C7 N1 C8 C8 -0.6(3) . . . 6_565 ?
C7 N1 C8 C9 178.4(3) . . . . ?
C7 C1 C2 C3 -179.6(4) . . . . ?
C7 C1 C6 C1 -0.1(6) . . . 6_565 ?
C7 C1 C6 C5 179.4(4) . . . . ?
C8 N1 C7 C1 -179.2(3) . . . . ?
C8 N1 C7 C7 0.6(3) . . . 6_565 ?
C8 C8 C9 C10 -2.1(4) 6_565 . . . ?
C8 C8 C9 C25 176.3(2) 6_565 . . . ?
C8 C9 C10 N2 -178.4(3) . . . . ?
C8 C9 C10 C10 2.1(4) . . . 6_565 ?
C10 N2 C11 C11 0.6(4) . . . 6_565 ?
C10 N2 C11 C12 -179.5(3) . . . . ?
C11 N2 C10 C9 179.9(3) . . . . ?
C11 N2 C10 C10 -0.6(3) . . . 6_565 ?
C11 C11 C12 C13 0.4(3) 6_565 . . . ?
C11 C11 C12 C17 -179.2(4) 6_565 . . . ?
C11 C12 C13 C12 -0.8(6) . . . 6_565 ?
C11 C12 C13 C14 179.7(4) . . . . ?
C11 C12 C17 C16 -179.8(4) . . . 6_565 ?
C12 C13 C14 C15 0.2(7) . . . 6_565 ?
C12 C13 C14 C15 179.3(4) . . . . ?
C12 C13 C14 C15 -0.2(7) 6_565 . . . ?
C12 C13 C14 C15 -179.3(4) 6_565 . . 6_565 ?
C13 C12 C17 C16 0.6(5) . . . 6_565 ?
C13 C14 C15 C16 -0.2(6) . . . . ?
C13 C14 C15 C18 -179.9(4) . . . . ?
C14 C15 C16 C17 0.1(6) . . . 6_565 ?
C14 C15 C18 O1 -178.6(4) . . . . ?
C14 C15 C18 N3 1.5(5) . . . . ?
C15 C14 C15 C16 178.9(3) 6_565 . . . ?
C15 C14 C15 C18 -0.8(7) 6_565 . . . ?
C16 C15 C18 O1 1.6(6) . . . . ?
C16 C15 C18 N3 -178.3(3) . . . . ?
C17 C12 C13 C12 179.0(3) . . . 6_565 ?
C17 C12 C13 C14 -0.6(7) . . . . ?
C18 N3 C18 O1 177.7(3) 6_565 . . . ?
C18 N3 C18 C15 -2.4(7) 6_565 . . . ?
C18 N3 C19 C20 89.9(3) . . . . ?
C18 N3 C19 C20 -89.9(3) 6_565 . . . ?
C18 C15 C16 C17 179.8(3) . . . 6_565 ?
C19 N3 C18 O1 -2.0(6) . . . . ?
C19 N3 C18 C15 177.9(4) . . . . ?
C19 C20 C21 C22 180.000(3) . . . . ?
C20 C21 C22 C23 180.000(3) . . . . ?
C21 C22 C23 C24 63.2(11) . . . . ?
C21 C22 C23 C24 -63.2(11) . . . 6_565 ?
C25 C9 C10 N2 3.2(5) . . . . ?
C25 C9 C10 C10 -176.3(2) . . . 6_565 ?
C26 Si1 C27 C28 -58.5(3) . . . . ?
C26 Si1 C27 C29 172.7(3) . . . . ?
C26 Si1 C30 C31 51.9(4) . . . . ?
C26 Si1 C30 C32 -178.7(4) . . . . ?
C26 Si1 C33 C34 59.7(3) . . . . ?
C26 Si1 C33 C35 -65.4(3) . . . . ?
C27 Si1 C30 C31 -65.4(4) . . . . ?
C27 Si1 C30 C32 64.1(4) . . . . ?
C27 Si1 C33 C34 175.1(3) . . . . ?
C27 Si1 C33 C35 50.0(4) . . . . ?
C30 Si1 C27 C28 58.3(3) . . . . ?
C30 Si1 C27 C29 -70.5(3) . . . . ?
C30 Si1 C33 C34 -54.6(4) . . . . ?
C30 Si1 C33 C35 -179.7(3) . . . . ?
C33 Si1 C27 C28 -174.6(3) . . . . ?
C33 Si1 C27 C29 56.5(3) . . . . ?
C33 Si1 C30 C31 167.4(4) . . . . ?
C33 Si1 C30 C32 -63.1(4) . . . . ?

loop_
_smtbx_masks_void_nr
_smtbx_masks_void_average_x
_smtbx_masks_void_average_y
_smtbx_masks_void_average_z
_smtbx_masks_void_volume
_smtbx_masks_void_count_electrons
_smtbx_masks_void_content
1 0.000 0.169 0.000 20.0 3.5 ?
2 0.077 0.148 0.299 12.7 0.1 ?
3 -0.077 0.148 0.701 12.7 0.1 ?
4 0.000 0.831 0.000 20.0 3.5 ?
5 0.077 0.852 0.299 12.7 0.1 ?
6 -0.077 0.852 0.701 12.7 0.1 ?
7 0.132 0.000 0.611 14.9 0.2 ?
8 0.368 0.500 0.889 14.9 0.2 ?
9 0.423 0.352 0.201 12.7 0.1 ?
10 0.423 0.648 0.201 12.7 0.1 ?
11 0.500 0.331 0.500 20.0 3.5 ?
12 0.500 0.669 0.500 20.0 3.5 ?
13 0.577 0.352 0.799 12.7 0.1 ?
14 0.577 0.648 0.799 12.7 0.1 ?
15 0.632 0.500 0.111 14.9 0.2 ?
16 0.868 0.000 0.389 14.9 0.2 ?
